data_7050988
loop_
_publ_author_name
'Mays, Martin J.'
'Golovko, Vladimir B.'
'Woods, Anthony D.'

_publ_section_title
;
Double Dehydration of a Diyne Diol Promoted by a Single
Co2(CO)6 Unit; Activation of an uncoordinated propargylic centre.
;
_journal_name_full 'New Journal of Chemistry'
_journal_year 2002
_chemical_formula_sum 'C26 H14 Co4 O12'
_chemical_formula_weight 754.09
_space_group_IT_number 2
_symmetry_cell_setting triclinic
_symmetry_space_group_name_Hall '-P 1'
_symmetry_space_group_name_H-M 'P -1'
_cell_angle_alpha 91.375(2)
_cell_angle_beta 92.809(2)
_cell_angle_gamma 97.593(2)
_cell_formula_units_Z 4
_cell_length_a 11.1190(3)
_cell_length_b 13.7900(3)
_cell_length_c 18.7716(5)
_cell_measurement_temperature 180(2)
_cell_volume 2848.25(12)
_diffrn_ambient_temperature 180(2)
_exptl_crystal_density_diffrn 1.759
_refine_ls_R_factor_obs 0.0442
_refine_ls_wR_factor_obs 0.0943
_cod_depositor_comments
;
The following automatic conversions were performed:
'_symmetry_cell_setting' value 'Triclinic' changed to 'triclinic'
according to '/home/saulius/struct/CIF-dictionaries/cif_core.dic'
dictionary named 'cif_core.dic' version 2.4.1 from 2010-06-29.

Automatic conversion script
Id: cif_fix_enum 1527 2010-12-29 10:47:43Z saulius 
;
_cod_database_code 7050988

loop_
_symmetry_equiv_pos_as_xyz
'x, y, z'
'-x, -y, -z'

loop_
_atom_site_aniso_label
_atom_site_aniso_U_11
_atom_site_aniso_U_22
_atom_site_aniso_U_33
_atom_site_aniso_U_23
_atom_site_aniso_U_13
_atom_site_aniso_U_12
Co1_1 0.0295(2) 0.0328(2) 0.0428(3) 0.0095(2) 0.0113(2) 0.0075(2)
Co2_1 0.0263(2) 0.0287(2) 0.0497(3) -0.0014(2) -0.0008(2) -0.0002(2)
O1_1 0.058(2) 0.105(2) 0.053(2) -0.012(2) -0.008(2) 0.013(2)
C1_1 0.040(2) 0.062(2) 0.038(2) 0.007(2) 0.006(2) 0.015(2)
O2_1 0.128(3) 0.065(2) 0.105(3) 0.052(2) 0.047(2) 0.043(2)
C2_1 0.061(3) 0.055(3) 0.062(3) 0.021(2) 0.026(2) 0.017(2)
O3_1 0.038(2) 0.066(2) 0.103(2) -0.009(2) 0.021(2) 0.0144(14)
C3_1 0.034(2) 0.039(2) 0.058(2) -0.002(2) 0.010(2) 0.000(2)
O4_1 0.106(3) 0.031(2) 0.145(3) 0.004(2) -0.006(2) 0.001(2)
C4_1 0.051(2) 0.036(2) 0.088(3) -0.005(2) -0.005(2) -0.006(2)
O5_1 0.033(2) 0.107(3) 0.127(3) -0.014(2) -0.016(2) 0.009(2)
C5_1 0.037(2) 0.052(2) 0.072(3) -0.007(2) -0.007(2) 0.003(2)
O6_1 0.075(2) 0.083(2) 0.054(2) -0.013(2) 0.017(2) 0.012(2)
C6_1 0.041(2) 0.039(2) 0.063(3) -0.014(2) -0.005(2) 0.005(2)
C7_1 0.029(2) 0.057(3) 0.206(6) 0.048(3) 0.009(3) 0.009(2)
C8_1 0.025(2) 0.065(3) 0.096(3) -0.001(2) -0.002(2) 0.009(2)
C9_1 0.044(3) 0.082(3) 0.099(4) 0.012(3) 0.006(2) 0.032(2)
C10_1 0.040(3) 0.078(3) 0.239(7) 0.056(4) 0.013(4) 0.026(2)
C11_1 0.025(2) 0.025(2) 0.044(2) 0.0030(14) 0.0042(15) 0.0086(13)
C12_1 0.027(2) 0.026(2) 0.034(2) -0.0018(13) 0.0045(14) -0.0002(13)
C13_1 0.0194(15) 0.030(2) 0.030(2) 0.0008(13) 0.0012(13) 0.0024(13)
Co1_2 0.0250(2) 0.0282(2) 0.0483(3) -0.0029(2) 0.0056(2) 0.0019(2)
Co2_2 0.0307(3) 0.0373(3) 0.0364(3) 0.0107(2) 0.0090(2) 0.0095(2)
O1_2 0.055(2) 0.098(2) 0.056(2) -0.028(2) 0.017(2) -0.001(2)
C1_2 0.033(2) 0.048(2) 0.058(3) -0.017(2) 0.004(2) 0.000(2)
O2_2 0.121(3) 0.035(2) 0.171(4) 0.015(2) 0.025(3) 0.011(2)
C2_2 0.057(3) 0.036(2) 0.106(4) -0.002(2) 0.016(3) 0.002(2)
O3_2 0.028(2) 0.103(2) 0.105(3) -0.017(2) -0.006(2) 0.012(2)
C3_2 0.035(2) 0.046(2) 0.059(2) -0.010(2) 0.006(2) -0.001(2)
O4_2 0.110(3) 0.079(2) 0.104(3) 0.055(2) 0.037(2) 0.053(2)
C4_2 0.058(3) 0.065(3) 0.061(3) 0.026(2) 0.023(2) 0.027(2)
O5_2 0.038(2) 0.070(2) 0.073(2) 0.0012(15) 0.0188(14) 0.0095(13)
C5_2 0.041(2) 0.033(2) 0.046(2) 0.006(2) 0.011(2) 0.008(2)
O6_2 0.064(2) 0.111(3) 0.054(2) -0.015(2) -0.008(2) 0.004(2)
C6_2 0.041(2) 0.069(3) 0.037(2) 0.004(2) 0.005(2) 0.013(2)
C7_2 0.035(2) 0.129(4) 0.082(3) 0.042(3) 0.005(2) 0.023(3)
C8_2 0.032(2) 0.109(4) 0.109(4) 0.044(3) 0.003(3) 0.021(2)
C9_2 0.033(2) 0.078(3) 0.121(4) -0.001(3) 0.018(3) 0.017(2)
C10_2 0.039(2) 0.119(4) 0.070(3) 0.016(3) 0.013(2) 0.025(2)
C11_2 0.024(2) 0.034(2) 0.047(2) 0.003(2) 0.005(2) 0.0086(14)
C12_2 0.024(2) 0.030(2) 0.033(2) 0.0037(14) 0.0050(14) 0.0029(13)
C13_2 0.022(2) 0.028(2) 0.025(2) 0.0013(13) 0.0038(12) 0.0005(13)
Co1_3 0.0391(3) 0.0296(2) 0.0239(2) 0.0031(2) 0.0050(2) 0.0041(2)
Co2_3 0.0264(2) 0.0302(2) 0.0333(2) 0.0004(2) 0.0012(2) 0.0032(2)
Co3_3 0.0325(2) 0.0274(2) 0.0260(2) 0.0050(2) 0.0047(2) 0.0035(2)
Co4_3 0.0260(2) 0.0327(2) 0.0341(2) 0.0006(2) -0.0013(2) 0.0043(2)
O1_3 0.058(2) 0.083(2) 0.050(2) -0.014(2) -0.0147(15) -0.003(2)
C1_3 0.057(3) 0.043(2) 0.027(2) 0.000(2) 0.004(2) 0.005(2)
O2_3 0.085(2) 0.111(3) 0.058(2) -0.021(2) 0.019(2) 0.040(2)
C2_3 0.062(3) 0.062(3) 0.032(2) 0.001(2) 0.004(2) 0.012(2)
O3_3 0.112(3) 0.037(2) 0.055(2) 0.0121(13) 0.009(2) 0.004(2)
C3_3 0.061(3) 0.039(2) 0.034(2) 0.004(2) 0.007(2) 0.006(2)
O4_3 0.039(2) 0.099(2) 0.079(2) -0.024(2) 0.0058(15) 0.020(2)
C4_3 0.032(2) 0.056(2) 0.056(2) -0.010(2) 0.003(2) 0.003(2)
O5_3 0.066(2) 0.037(2) 0.102(2) -0.006(2) -0.009(2) -0.0076(14)
C5_3 0.032(2) 0.044(2) 0.051(2) -0.001(2) -0.002(2) 0.000(2)
O6_3 0.119(3) 0.079(2) 0.044(2) 0.013(2) -0.017(2) 0.029(2)
C6_3 0.050(2) 0.040(2) 0.048(2) -0.005(2) -0.002(2) 0.009(2)
C7_3 0.049(2) 0.032(2) 0.088(3) 0.011(2) 0.011(2) 0.008(2)
C8_3 0.074(3) 0.030(2) 0.079(3) 0.012(2) 0.021(2) 0.017(2)
C9_3 0.061(3) 0.032(2) 0.083(3) 0.009(2) 0.006(2) 0.006(2)
C10_3 0.054(2) 0.028(2) 0.082(3) 0.004(2) 0.010(2) 0.002(2)
C11_3 0.040(2) 0.023(2) 0.029(2) 0.0014(13) 0.0083(14) 0.0077(14)
C12_3 0.030(2) 0.028(2) 0.024(2) 0.0001(13) 0.0005(13) 0.0031(13)
C13_3 0.027(2) 0.023(2) 0.0203(15) 0.0033(12) -0.0009(12) -0.0009(12)
O14_3 0.060(2) 0.078(2) 0.052(2) -0.0067(15) -0.021(2) -0.005(2)
C14_3 0.052(2) 0.042(2) 0.031(2) 0.003(2) 0.000(2) 0.006(2)
O15_3 0.080(2) 0.126(3) 0.051(2) 0.002(2) 0.029(2) 0.046(2)
C15_3 0.055(2) 0.057(2) 0.030(2) 0.009(2) 0.009(2) 0.013(2)
O16_3 0.081(2) 0.036(2) 0.095(2) 0.019(2) -0.005(2) 0.0004(15)
C16_3 0.039(2) 0.040(2) 0.043(2) 0.006(2) -0.001(2) 0.005(2)
O17_3 0.037(2) 0.081(2) 0.069(2) -0.008(2) 0.0071(14) 0.0203(14)
C17_3 0.032(2) 0.041(2) 0.049(2) 0.000(2) -0.004(2) 0.003(2)
O18_3 0.046(2) 0.048(2) 0.115(3) -0.026(2) -0.003(2) -0.0035(13)
C18_3 0.026(2) 0.050(2) 0.061(2) -0.009(2) -0.001(2) 0.003(2)
O19_3 0.133(3) 0.116(3) 0.044(2) 0.027(2) -0.003(2) 0.055(2)
C19_3 0.054(3) 0.067(3) 0.045(2) -0.001(2) -0.006(2) 0.024(2)
C20_3 0.060(3) 0.025(2) 0.073(3) 0.006(2) 0.029(2) 0.012(2)
C21_3 0.077(3) 0.023(2) 0.078(3) 0.009(2) 0.021(2) 0.003(2)
C22_3 0.099(4) 0.032(2) 0.089(3) 0.004(2) 0.039(3) 0.017(2)
C23_3 0.102(4) 0.032(2) 0.095(3) 0.002(2) 0.053(3) 0.012(2)
C24_3 0.035(2) 0.025(2) 0.037(2) 0.0019(14) 0.0054(15) 0.0093(14)
C25_3 0.026(2) 0.028(2) 0.023(2) 0.0040(13) 0.0005(13) 0.0026(13)
C26_3 0.027(2) 0.0208(15) 0.0210(15) 0.0022(12) 0.0004(12) 0.0002(12)

loop_
_atom_site_label
_atom_site_type_symbol
_atom_site_fract_x
_atom_site_fract_y
_atom_site_fract_z
_atom_site_U_iso_or_equiv
_atom_site_thermal_displace_type
_atom_site_occupancy
_atom_site_calc_flag
_atom_site_refinement_flags
_atom_site_disorder_group
Co1_1 Co 0.03810(4) 0.12212(3) -0.09747(2) 0.03428(12) Uani 1 d . .
Co2_1 Co 0.05709(4) 0.18038(3) 0.02938(2) 0.03540(12) Uani 1 d . .
O1_1 O -0.1161(3) 0.0006(2) -0.2049(2) 0.0724(9) Uani 1 d . .
C1_1 C -0.0535(3) 0.0474(3) -0.1643(2) 0.0455(9) Uani 1 d . .
O2_1 O 0.0227(3) 0.3134(2) -0.1615(2) 0.0943(12) Uani 1 d . .
C2_1 C 0.0301(4) 0.2401(3) -0.1369(2) 0.0576(11) Uani 1 d . .
O3_1 O 0.2828(2) 0.0767(2) -0.1276(2) 0.0678(9) Uani 1 d . .
C3_1 C 0.1894(3) 0.0948(2) -0.1156(2) 0.0437(9) Uani 1 d . .
O4_1 O 0.0516(3) 0.3914(2) 0.0078(2) 0.0953(12) Uani 1 d . .
C4_1 C 0.0539(4) 0.3107(3) 0.0165(2) 0.0597(11) Uani 1 d . .
O5_1 O 0.3165(3) 0.1746(2) 0.0676(2) 0.0897(11) Uani 1 d . .
C5_1 C 0.2168(4) 0.1766(3) 0.0530(2) 0.0547(11) Uani 1 d . .
O6_1 O -0.0583(3) 0.1655(2) 0.1670(2) 0.0701(9) Uani 1 d . .
C6_1 C -0.0108(3) 0.1728(3) 0.1143(2) 0.0485(10) Uani 1 d . .
C7_1 C -0.3094(4) 0.0682(3) -0.0195(3) 0.096(2) Uani 1 d . .
H7_1 H -0.3071(4) 0.0048(3) -0.0012(3) 0.115 Uiso 1 calc R .
C8_1 C -0.4245(3) 0.1100(3) -0.0369(3) 0.0622(12) Uani 1 d . .
H8A_1 H -0.4726(3) 0.0722(3) -0.0765(3) 0.075 Uiso 1 calc R .
H8B_1 H -0.4747(3) 0.1100(3) 0.0053(3) 0.075 Uiso 1 calc R .
C9_1 C -0.3827(4) 0.2115(3) -0.0580(3) 0.0726(13) Uani 1 d . .
H9A_1 H -0.4053(4) 0.2596(3) -0.0227(3) 0.087 Uiso 1 calc R .
H9B_1 H -0.4191(4) 0.2243(3) -0.1055(3) 0.087 Uiso 1 calc R .
C10_1 C -0.2457(4) 0.2178(3) -0.0600(4) 0.116(2) Uani 1 d . .
H10A_1 H -0.2206(4) 0.2259(3) -0.1096(4) 0.139 Uiso 1 calc R .
H10B_1 H -0.2060(4) 0.2747(3) -0.0305(4) 0.139 Uiso 1 calc R .
C11_1 C -0.2110(3) 0.1293(2) -0.0325(2) 0.0308(7) Uani 1 d . .
C12_1 C -0.0843(3) 0.1126(2) -0.0255(2) 0.0290(7) Uani 1 d . .
C13_1 C -0.0059(3) 0.0481(2) -0.0112(2) 0.0266(7) Uani 1 d . .
Co1_2 Co 0.04848(4) 0.18145(3) -0.47995(2) 0.03396(12) Uani 1 d . .
Co2_2 Co 0.01287(4) 0.11427(3) -0.60415(2) 0.03396(12) Uani 1 d . .
O1_2 O -0.0445(3) 0.1854(2) -0.3366(2) 0.0707(9) Uani 1 d . .
C1_2 C -0.0071(3) 0.1856(3) -0.3919(2) 0.0473(10) Uani 1 d . .
O2_2 O 0.0528(4) 0.3902(2) -0.5117(2) 0.1081(14) Uani 1 d . .
C2_2 C 0.0494(4) 0.3099(3) -0.4997(3) 0.0665(13) Uani 1 d . .
O3_2 O 0.3048(2) 0.1571(2) -0.4486(2) 0.0788(10) Uani 1 d . .
C3_2 C 0.2076(3) 0.1691(3) -0.4611(2) 0.0472(10) Uani 1 d . .
O4_2 O -0.0432(3) 0.2950(2) -0.6719(2) 0.0922(11) Uani 1 d . .
C4_2 C -0.0191(4) 0.2258(3) -0.6464(2) 0.0585(11) Uani 1 d . .
O5_2 O 0.2631(2) 0.0989(2) -0.64421(15) 0.0596(8) Uani 1 d . .
C5_2 C 0.1669(3) 0.1040(2) -0.6286(2) 0.0395(8) Uani 1 d . .
O6_2 O -0.1358(3) -0.0261(2) -0.7025(2) 0.0780(9) Uani 1 d . .
C6_2 C -0.0751(3) 0.0279(3) -0.6651(2) 0.0483(10) Uani 1 d . .
C7_2 C -0.2980(4) 0.1449(4) -0.5768(3) 0.0801(14) Uani 1 d . .
H7_2 H -0.2706(4) 0.1626(4) -0.6224(3) 0.096 Uiso 1 calc R .
C8_2 C -0.4257(4) 0.1470(4) -0.5554(3) 0.082(2) Uani 1 d . .
H8A_2 H -0.4532(4) 0.2109(4) -0.5655(3) 0.098 Uiso 1 calc R .
H8B_2 H -0.4822(4) 0.0944(4) -0.5807(3) 0.098 Uiso 1 calc R .
C9_2 C -0.4182(3) 0.1309(3) -0.4770(3) 0.0758(14) Uani 1 d . .
H9A_2 H -0.4867(3) 0.0826(3) -0.4636(3) 0.091 Uiso 1 calc R .
H9B_2 H -0.4208(3) 0.1930(3) -0.4499(3) 0.091 Uiso 1 calc R .
C10_2 C -0.2966(4) 0.0923(4) -0.4612(2) 0.0743(14) Uani 1 d . .
H10A_2 H -0.2541(4) 0.1252(4) -0.4178(2) 0.089 Uiso 1 calc R .
H10B_2 H -0.3095(4) 0.0208(4) -0.4541(2) 0.089 Uiso 1 calc R .
C11_2 C -0.2265(3) 0.1150(2) -0.5239(2) 0.0344(8) Uani 1 d . .
C12_2 C -0.0979(3) 0.1044(2) -0.5270(2) 0.0288(7) Uani 1 d . .
C13_2 C -0.0121(3) 0.0465(2) -0.51228(15) 0.0253(6) Uani 1 d . .
Co1_3 Co 0.60902(4) 0.47854(3) -0.36919(2) 0.03077(12) Uani 1 d . .
Co2_3 Co 0.74031(4) 0.50267(3) -0.25886(2) 0.03006(12) Uani 1 d . .
Co3_3 Co 0.40642(4) 0.51013(3) -0.13673(2) 0.02855(11) Uani 1 d . .
Co4_3 Co 0.28552(4) 0.51209(3) -0.25004(2) 0.03100(12) Uani 1 d . .
O1_3 O 0.3709(3) 0.4021(2) -0.43570(14) 0.0657(8) Uani 1 d . .
C1_3 C 0.4638(4) 0.4327(3) -0.4115(2) 0.0422(9) Uani 1 d . .
O2_3 O 0.7672(3) 0.3709(2) -0.4557(2) 0.0820(10) Uani 1 d . .
C2_3 C 0.7067(4) 0.4149(3) -0.4245(2) 0.0517(10) Uani 1 d . .
O3_3 O 0.6505(3) 0.6836(2) -0.41171(15) 0.0679(8) Uani 1 d . .
C3_3 C 0.6325(3) 0.6044(3) -0.3964(2) 0.0447(9) Uani 1 d . .
O4_3 O 0.9544(2) 0.4395(2) -0.3237(2) 0.0716(9) Uani 1 d . .
C4_3 C 0.8727(3) 0.4647(3) -0.2985(2) 0.0484(10) Uani 1 d . .
O5_3 O 0.8050(3) 0.7166(2) -0.2360(2) 0.0702(9) Uani 1 d . .
C5_3 C 0.7795(3) 0.6351(3) -0.2461(2) 0.0428(9) Uani 1 d . .
O6_3 O 0.7938(3) 0.4402(2) -0.1147(2) 0.0796(10) Uani 1 d . .
C6_3 C 0.7733(3) 0.4664(3) -0.1704(2) 0.0458(9) Uani 1 d . .
C7_3 C 0.6826(4) 0.2369(2) -0.2655(2) 0.0558(11) Uani 1 d . .
H7_3 H 0.7665(4) 0.2618(2) -0.2610(2) 0.067 Uiso 1 calc R .
C8_3 C 0.6333(4) 0.1297(2) -0.2614(2) 0.0594(11) Uani 1 d . .
H8A_3 H 0.6668(4) 0.0903(2) -0.2985(2) 0.071 Uiso 1 calc R .
H8B_3 H 0.6532(4) 0.1045(2) -0.2139(2) 0.071 Uiso 1 calc R .
C9_3 C 0.4979(4) 0.1271(2) -0.2740(2) 0.0589(11) Uani 1 d . .
H9A_3 H 0.4551(4) 0.0973(2) -0.2332(2) 0.071 Uiso 1 calc R .
H9B_3 H 0.4693(4) 0.0876(2) -0.3178(2) 0.071 Uiso 1 calc R .
C10_3 C 0.4727(3) 0.2317(2) -0.2820(2) 0.0544(11) Uani 1 d . .
H10A_3 H 0.4309(3) 0.2395(2) -0.3288(2) 0.065 Uiso 1 calc R .
H10B_3 H 0.4209(3) 0.2504(2) -0.2439(2) 0.065 Uiso 1 calc R .
C11_3 C 0.5924(3) 0.2930(2) -0.2763(2) 0.0301(7) Uani 1 d . .
C12_3 C 0.6079(3) 0.3980(2) -0.28336(15) 0.0274(7) Uani 1 d . .
C13_3 C 0.5603(3) 0.4811(2) -0.26901(15) 0.0237(6) Uani 1 d . .
O14_3 O 0.6308(3) 0.5882(2) -0.05516(15) 0.0655(8) Uani 1 d . .
C14_3 C 0.5444(3) 0.5553(2) -0.0858(2) 0.0414(9) Uani 1 d . .
O15_3 O 0.2284(3) 0.5803(2) -0.04361(15) 0.0818(10) Uani 1 d . .
C15_3 C 0.2974(3) 0.5536(3) -0.0783(2) 0.0465(9) Uani 1 d . .
O16_3 O 0.3630(3) 0.2991(2) -0.1109(2) 0.0712(9) Uani 1 d . .
C16_3 C 0.3827(3) 0.3798(3) -0.1210(2) 0.0410(8) Uani 1 d . .
O17_3 O 0.0725(2) 0.5825(2) -0.18839(15) 0.0615(8) Uani 1 d . .
C17_3 C 0.1538(3) 0.5554(2) -0.2125(2) 0.0410(8) Uani 1 d . .
O18_3 O 0.1989(2) 0.3046(2) -0.2880(2) 0.0710(9) Uani 1 d . .
C18_3 C 0.2322(3) 0.3839(3) -0.2733(2) 0.0461(9) Uani 1 d . .
O19_3 O 0.2722(3) 0.6031(3) -0.3885(2) 0.0939(12) Uani 1 d . .
C19_3 C 0.2754(4) 0.5659(3) -0.3359(2) 0.0542(10) Uani 1 d . .
C20_3 C 0.5213(3) 0.7660(2) -0.2516(2) 0.0511(10) Uani 1 d . .
H20_3 H 0.5728(3) 0.7406(2) -0.2842(2) 0.061 Uiso 1 calc R .
C21_3 C 0.5182(4) 0.8734(2) -0.2385(2) 0.0587(11) Uani 1 d . .
H21A_3 H 0.5036(4) 0.9064(2) -0.2838(2) 0.070 Uiso 1 calc R .
H21B_3 H 0.5953(4) 0.9050(2) -0.2147(2) 0.070 Uiso 1 calc R .
C22_3 C 0.4140(4) 0.8763(3) -0.1908(2) 0.0717(14) Uani 1 d . .
H22A_3 H 0.3441(4) 0.8987(3) -0.2173(2) 0.086 Uiso 1 calc R .
H22B_3 H 0.4385(4) 0.9217(3) -0.1495(2) 0.086 Uiso 1 calc R .
C23_3 C 0.3802(4) 0.7726(2) -0.1659(2) 0.0745(15) Uani 1 d . .
H23A_3 H 0.4071(4) 0.7673(2) -0.1153(2) 0.089 Uiso 1 calc R .
H23B_3 H 0.2912(4) 0.7530(2) -0.1712(2) 0.089 Uiso 1 calc R .
C24_3 C 0.4448(3) 0.7102(2) -0.2130(2) 0.0320(7) Uani 1 d . .
C25_3 C 0.4248(3) 0.6043(2) -0.21312(15) 0.0256(7) Uani 1 d . .
C26_3 C 0.4645(3) 0.5214(2) -0.23508(15) 0.0231(6) Uani 1 d . .

loop_
_geom_bond_atom_site_label_1
_geom_bond_atom_site_label_2
_geom_bond_distance
_geom_bond_site_symmetry_2
_geom_bond_publ_flag
Co1_1 C1_1 1.791(4) . ?
Co1_1 C2_1 1.815(4) . ?
Co1_1 C3_1 1.818(3) . ?
Co1_1 C12_1 1.959(3) . ?
Co1_1 C13_1 1.982(3) . ?
Co1_1 Co2_1 2.4848(6) . ?
Co2_1 C6_1 1.797(4) . ?
Co2_1 C5_1 1.817(4) . ?
Co2_1 C4_1 1.824(4) . ?
Co2_1 C12_1 1.952(3) . ?
Co2_1 C13_1 1.985(3) . ?
O1_1 C1_1 1.135(4) . ?
O2_1 C2_1 1.131(4) . ?
O3_1 C3_1 1.132(4) . ?
O4_1 C4_1 1.131(4) . ?
O5_1 C5_1 1.133(4) . ?
O6_1 C6_1 1.144(4) . ?
C7_1 C11_1 1.327(5) . ?
C7_1 C8_1 1.497(5) . ?
C8_1 C9_1 1.485(5) . ?
C9_1 C10_1 1.516(5) . ?
C10_1 C11_1 1.429(5) . ?
C11_1 C12_1 1.457(4) . ?
C12_1 C13_1 1.347(4) . ?
C13_1 C13_1 1.423(6) 2 ?
Co1_2 C1_2 1.795(4) . ?
Co1_2 C2_2 1.818(4) . ?
Co1_2 C3_2 1.819(4) . ?
Co1_2 C13_2 1.965(3) . ?
Co1_2 C12_2 1.979(3) . ?
Co1_2 Co2_2 2.4817(6) . ?
Co2_2 C6_2 1.790(4) . ?
Co2_2 C5_2 1.817(3) . ?
Co2_2 C4_2 1.816(4) . ?
Co2_2 C12_2 1.942(3) . ?
Co2_2 C13_2 1.995(3) . ?
O1_2 C1_2 1.137(4) . ?
O2_2 C2_2 1.130(5) . ?
O3_2 C3_2 1.129(4) . ?
O4_2 C4_2 1.134(4) . ?
O5_2 C5_2 1.134(4) . ?
O6_2 C6_2 1.139(4) . ?
C7_2 C11_2 1.348(5) . ?
C7_2 C8_2 1.499(5) . ?
C8_2 C9_2 1.493(6) . ?
C9_2 C10_2 1.535(5) . ?
C10_2 C11_2 1.460(5) . ?
C11_2 C12_2 1.461(4) . ?
C12_2 C13_2 1.346(4) . ?
C13_2 C13_2 1.427(6) 2_554 ?
Co1_3 C1_3 1.794(4) . ?
Co1_3 C3_3 1.810(4) . ?
Co1_3 C2_3 1.830(4) . ?
Co1_3 C12_3 1.979(3) . ?
Co1_3 C13_3 1.983(3) . ?
Co1_3 Co2_3 2.4643(6) . ?
Co2_3 C6_3 1.780(4) . ?
Co2_3 C4_3 1.813(3) . ?
Co2_3 C5_3 1.828(4) . ?
Co2_3 C12_3 1.950(3) . ?
Co2_3 C13_3 1.984(3) . ?
Co3_3 C14_3 1.798(4) . ?
Co3_3 C16_3 1.815(4) . ?
Co3_3 C15_3 1.823(3) . ?
Co3_3 C25_3 1.958(3) . ?
Co3_3 C26_3 1.988(3) . ?
Co3_3 Co4_3 2.4626(6) . ?
Co4_3 C19_3 1.795(4) . ?
Co4_3 C17_3 1.819(3) . ?
Co4_3 C18_3 1.824(4) . ?
Co4_3 C25_3 1.957(3) . ?
Co4_3 C26_3 1.983(3) . ?
O1_3 C1_3 1.132(4) . ?
O2_3 C2_3 1.137(4) . ?
O3_3 C3_3 1.131(4) . ?
O4_3 C4_3 1.135(4) . ?
O5_3 C5_3 1.132(4) . ?
O6_3 C6_3 1.137(4) . ?
C7_3 C11_3 1.355(4) . ?
C7_3 C8_3 1.511(5) . ?
C8_3 C9_3 1.507(5) . ?
C9_3 C10_3 1.515(5) . ?
C10_3 C11_3 1.477(5) . ?
C11_3 C12_3 1.445(4) . ?
C12_3 C13_3 1.352(4) . ?
C13_3 C26_3 1.433(4) . ?
O14_3 C14_3 1.130(4) . ?
O15_3 C15_3 1.123(4) . ?
O16_3 C16_3 1.128(4) . ?
O17_3 C17_3 1.133(4) . ?
O18_3 C18_3 1.130(4) . ?
O19_3 C19_3 1.125(4) . ?
C20_3 C24_3 1.325(4) . ?
C20_3 C21_3 1.500(4) . ?
C21_3 C22_3 1.502(5) . ?
C22_3 C23_3 1.521(5) . ?
C23_3 C24_3 1.492(4) . ?
C24_3 C25_3 1.447(4) . ?
C25_3 C26_3 1.342(4) . ?
